data_4509354
loop_
_publ_author_name
'Hunger, Jens'
'Krautscheid, Harald'
'Sieler, Joachim'

_publ_section_title
;
 Hydrothermal Synthesis and Structure of Coordination Polymers by
 Combination of Bipyrazole and Aromatic Dicarboxylate Ligands
;
_journal_issue 11
_journal_name_full 'Crystal Growth &amp; Design'
_journal_page_first 4613
_journal_paper_doi 10.1021/cg801282r
_journal_volume 9
_journal_year 2009
_chemical_formula_moiety 'C13 H11 N2 O4 Zn'
_chemical_formula_sum 'C13 H11 N2 O4 Zn'
_chemical_formula_weight 324.61
_chemical_name_systematic
;
catena-(bis(\m~4~-benzene-1,4-dicarboxylato)-(\m~2~-3,3',5,5'-tetramethyl-
4,4'-bipyrazole)-di-zinc(ii))
;
_space_group_IT_number 15
_symmetry_cell_setting monoclinic
_symmetry_space_group_name_Hall '-C 2yc'
_symmetry_space_group_name_H-M 'C 1 2/c 1'
_atom_sites_solution_hydrogens geom
_atom_sites_solution_primary direct
_atom_sites_solution_secondary difmap
_audit_creation_method SHELXL-97
_cell_angle_alpha 90.00
_cell_angle_beta 108.035(9)
_cell_angle_gamma 90.00
_cell_formula_units_Z 8
_cell_length_a 14.1713(12)
_cell_length_b 16.6592(14)
_cell_length_c 12.4549(9)
_cell_measurement_reflns_used 7935
_cell_measurement_temperature 213(2)
_cell_measurement_theta_max 27.90
_cell_measurement_theta_min 7.50
_cell_volume 2795.9(4)
_computing_cell_refinement 'RECIPE (Stoe & Cie, 2002)'
_computing_data_collection 'EXPOSE (Stoe & Cie, 2002)'
_computing_data_reduction 'INTEGRATE (Stoe & Cie, 2002)'
_computing_molecular_graphics 'DIAMOND (Brandenburg, 1999)'
_computing_publication_material 'SHELXL97 and DIAMOND'
_computing_structure_refinement 'SHELXL97 (Sheldrick, 1997)'
_computing_structure_solution 'SHELXS97 (Sheldrick, 1997)'
_diffrn_ambient_temperature 213(2)
_diffrn_measured_fraction_theta_full 0.996
_diffrn_measured_fraction_theta_max 0.996
_diffrn_measurement_device_type 'Stoe IPDS-I'
_diffrn_measurement_method \w
_diffrn_radiation_monochromator graphite
_diffrn_radiation_source 'fine-focus sealed tube'
_diffrn_radiation_type MoK\a
_diffrn_radiation_wavelength 0.71073
_diffrn_reflns_av_R_equivalents 0.0696
_diffrn_reflns_av_sigmaI/netI 0.0899
_diffrn_reflns_limit_h_max 18
_diffrn_reflns_limit_h_min 0
_diffrn_reflns_limit_k_max 0
_diffrn_reflns_limit_k_min -21
_diffrn_reflns_limit_l_max 15
_diffrn_reflns_limit_l_min -16
_diffrn_reflns_number 48754
_diffrn_reflns_theta_full 27.91
_diffrn_reflns_theta_max 27.91
_diffrn_reflns_theta_min 2.89
_exptl_absorpt_coefficient_mu 1.770
_exptl_absorpt_correction_T_max 0.7354
_exptl_absorpt_correction_T_min 0.6410
_exptl_absorpt_correction_type numerical
_exptl_absorpt_process_details
;
[X-RED32 (Stoe & Cie, 2001);
crystal description using FACEIT (Stoe & Cie, 2002);
optimization using equivalent reflections
(X-SHAPE; Stoe & Cie, 1999)]
;
_exptl_crystal_colour colorless
_exptl_crystal_density_diffrn 1.542
_exptl_crystal_density_method 'not measured'
_exptl_crystal_description prism
_exptl_crystal_F_000 1320
_exptl_crystal_size_max 0.34
_exptl_crystal_size_mid 0.25
_exptl_crystal_size_min 0.21
_refine_diff_density_max 0.506
_refine_diff_density_min -0.254
_refine_diff_density_rms 0.060
_refine_ls_extinction_method none
_refine_ls_goodness_of_fit_ref 0.877
_refine_ls_hydrogen_treatment constr
_refine_ls_matrix_type full
_refine_ls_number_parameters 243
_refine_ls_number_reflns 3346
_refine_ls_number_restraints 8
_refine_ls_restrained_S_all 0.682
_refine_ls_R_factor_all 0.0412
_refine_ls_R_factor_gt 0.0244
_refine_ls_shift/su_max 0.001
_refine_ls_shift/su_mean 0.000
_refine_ls_structure_factor_coef Fsqd
_refine_ls_weighting_details 'calc w=1/[\s^2^(Fo^2^)+(0.0213P)^2^+0.0000P] where P=(Fo^2^+2Fc^2^)/3'
_refine_ls_weighting_scheme calc
_refine_ls_wR_factor_gt 0.0490
_refine_ls_wR_factor_ref 0.0497
_reflns_number_gt 1991
_reflns_number_total 3346
_reflns_threshold_expression >2sigma(I)
_cod_data_source_file cg801282rsup1.cif
_cod_data_source_block 2
_cod_original_sg_symbol_H-M 'C 2/c'
_cod_database_code 4509354

loop_
_symmetry_equiv_pos_as_xyz
'x, y, z'
'-x, y, -z+1/2'
'x+1/2, y+1/2, z'
'-x+1/2, y+1/2, -z+1/2'
'-x, -y, -z'
'x, -y, z-1/2'
'-x+1/2, -y+1/2, -z'
'x+1/2, -y+1/2, z-1/2'

loop_
_atom_site_label
_atom_site_type_symbol
_atom_site_fract_x
_atom_site_fract_y
_atom_site_fract_z
_atom_site_U_iso_or_equiv
_atom_site_adp_type
_atom_site_occupancy
_atom_site_symmetry_multiplicity
_atom_site_calc_flag
_atom_site_refinement_flags
_atom_site_disorder_assembly
_atom_site_disorder_group
C2 C 0.47632(17) 0.24119(14) 0.29549(18) 0.0190(5) Uani 1 1 d D . .
C6 C 0.37123(18) 0.31073(18) 0.7323(2) 0.0281(6) Uani 1 1 d . . .
C7 C 0.3076(2) 0.38159(16) 0.7409(2) 0.0311(7) Uani 1 1 d . . .
C8 C 0.3170(3) 0.4158(2) 0.8452(3) 0.0494(10) Uani 1 1 d . . .
C9 C 0.2576(3) 0.4807(2) 0.8527(3) 0.0541(11) Uani 1 1 d . . .
C10 C 0.1889(2) 0.51186(16) 0.7574(3) 0.0339(7) Uani 1 1 d . . .
C11 C 0.6253(2) 0.08312(16) 0.7645(2) 0.0321(7) Uani 1 1 d . . .
C12 C 0.1794(2) 0.47737(16) 0.6535(3) 0.0304(7) Uani 1 1 d . . .
C13 C 0.2391(2) 0.41304(17) 0.6450(3) 0.0304(7) Uani 1 1 d . . .
N1 N 0.44659(13) 0.21629(11) 0.45867(15) 0.0225(5) Uani 1 1 d D . .
O1 O 0.57106(14) 0.28318(10) 0.67847(15) 0.0355(5) Uani 1 1 d . . .
O2 O 0.36045(13) 0.28284(10) 0.63435(15) 0.0328(5) Uani 1 1 d . . .
O3 O 0.56672(15) 0.10906(11) 0.67458(16) 0.0374(5) Uani 1 1 d . . .
O4 O 0.36272(15) 0.11247(12) 0.63830(18) 0.0413(5) Uani 1 1 d . . .
Zn1 Zn 0.461577(19) 0.197617(17) 0.62370(2) 0.01541(7) Uani 1 1 d . . .
C1A C 0.4018(8) 0.2893(6) 0.3077(8) 0.028(2) Uani 0.539(9) 1 d PD A 1
C4A C 0.3467(7) 0.3530(6) 0.2305(7) 0.065(3) Uani 0.539(9) 1 d PD A 1
H4A1 H 0.271 0.3380 0.201 0.097 Uiso 0.539(9) 1 calc PR A 1
H4A2 H 0.375 0.358 0.162 0.097 Uiso 0.539(9) 1 calc PR A 1
H4A3 H 0.355 0.408 0.274 0.097 Uiso 0.539(9) 1 calc PR A 1
C5A C 0.5785(5) 0.1270(5) 0.4242(5) 0.0384(19) Uani 0.539(9) 1 d PD A 1
H5A1 H 0.614 0.1319 0.494 0.058 Uiso 0.539(9) 1 calc PR A 1
H5A2 H 0.616 0.1308 0.382 0.058 Uiso 0.539(9) 1 calc PR A 1
H5A3 H 0.5497 0.081 0.414 0.058 Uiso 0.539(9) 1 calc PR A 1
N2A N 0.3858(10) 0.2730(7) 0.4024(12) 0.0244(19) Uani 0.539(9) 1 d PD A 1
H2A H 0.347 0.2933 0.4229 0.029 Uiso 0.539(9) 1 calc PR A 1
C3A C 0.5026(4) 0.1915(4) 0.3946(4) 0.0166(13) Uiso 0.539(9) 1 d PD A 1
C1B C 0.3791(9) 0.2676(7) 0.2783(8) 0.021(2) Uani 0.461(9) 1 d PD A 2
N2B N 0.3658(11) 0.2528(7) 0.3837(14) 0.0192(19) Uani 0.461(9) 1 d PD A 2
H2B H 0.321 0.2633 0.3973 0.023 Uiso 0.461(9) 1 calc PR A 2
C3B C 0.5146(4) 0.2158(4) 0.4031(5) 0.0142(15) Uiso 0.461(9) 1 d PD A 2
C5B C 0.6146(5) 0.1825(6) 0.4579(5) 0.037(2) Uani 0.461(9) 1 d PD A 2
H5B1 H 0.648 0.186 0.414 0.056 Uiso 0.461(9) 1 calc PR A 2
H5B2 H 0.6097 0.135 0.474 0.056 Uiso 0.461(9) 1 calc PR A 2
H5B3 H 0.642 0.208 0.516 0.056 Uiso 0.461(9) 1 calc PR A 2
C4B C 0.3012(5) 0.3012(6) 0.1805(6) 0.041(2) Uani 0.461(9) 1 d PD A 2
H4B1 H 0.245 0.285 0.181 0.061 Uiso 0.461(9) 1 calc PR A 2
H4B2 H 0.311 0.286 0.120 0.061 Uiso 0.461(9) 1 calc PR A 2
H4B3 H 0.303 0.352 0.184 0.061 Uiso 0.461(9) 1 calc PR A 2
H8 H 0.359 0.3962 0.912 0.057 Uiso 1 1 calc R . .
H9 H 0.269 0.5079 0.923 0.062 Uiso 1 1 calc R . .
H12 H 0.130 0.4953 0.589 0.035 Uiso 1 1 calc R . .
H13 H 0.2328 0.3914 0.578 0.034 Uiso 1 1 calc R . .

loop_
_atom_site_aniso_label
_atom_site_aniso_U_11
_atom_site_aniso_U_22
_atom_site_aniso_U_33
_atom_site_aniso_U_23
_atom_site_aniso_U_13
_atom_site_aniso_U_12
C2 0.0233(13) 0.0222(12) 0.0148(11) -0.0007(9) 0.0108(10) -0.0014(10)
C6 0.0310(14) 0.0261(15) 0.0364(15) 0.0114(14) 0.0241(12) 0.0129(13)
C7 0.0407(17) 0.0273(15) 0.0354(16) 0.0112(12) 0.0267(14) 0.0186(13)
C8 0.073(3) 0.051(2) 0.0336(19) 0.0196(16) 0.0304(19) 0.0438(19)
C9 0.086(3) 0.054(2) 0.036(2) 0.0175(17) 0.039(2) 0.047(2)
C10 0.0446(19) 0.0268(15) 0.0431(18) 0.0173(13) 0.0324(15) 0.0212(13)
C11 0.0426(17) 0.0227(15) 0.0449(18) 0.0136(14) 0.0338(15) 0.0161(13)
C12 0.0299(16) 0.0246(15) 0.0406(18) 0.0111(13) 0.0164(15) 0.0111(12)
C13 0.0359(17) 0.0261(15) 0.0353(18) 0.0063(14) 0.0199(15) 0.0095(12)
N1 0.0198(10) 0.0354(13) 0.0142(9) -0.0020(8) 0.0079(8) 0.0017(9)
O1 0.0443(12) 0.0381(13) 0.0316(11) -0.0157(9) 0.0227(10) -0.0268(9)
O2 0.0351(11) 0.0339(13) 0.0352(11) 0.0009(8) 0.0192(9) 0.0154(8)
O3 0.0511(13) 0.0324(11) 0.0413(12) 0.0176(9) 0.0328(11) 0.0256(10)
O4 0.0447(13) 0.0399(13) 0.0475(14) -0.0037(10) 0.0264(11) -0.0230(10)
Zn1 0.01876(12) 0.01711(12) 0.01325(11) -0.00110(15) 0.00919(9) -0.00112(16)
C1A 0.042(5) 0.031(5) 0.013(4) 0.005(3) 0.011(4) 0.016(4)
C4A 0.086(7) 0.086(6) 0.035(4) 0.032(4) 0.038(5) 0.056(5)
C5A 0.048(4) 0.047(4) 0.024(3) 0.008(3) 0.018(3) 0.020(3)
N2A 0.040(6) 0.016(5) 0.027(5) 0.001(3) 0.025(4) 0.007(3)
C1B 0.028(5) 0.032(6) 0.006(5) -0.003(3) 0.010(4) 0.001(3)
N2B 0.024(5) 0.010(5) 0.032(5) -0.002(3) 0.022(4) 0.003(3)
C5B 0.032(3) 0.066(7) 0.017(3) 0.010(3) 0.011(3) 0.012(4)
C4B 0.035(4) 0.066(6) 0.025(3) 0.019(4) 0.015(3) 0.026(4)

loop_
_atom_type_symbol
_atom_type_description
_atom_type_scat_dispersion_real
_atom_type_scat_dispersion_imag
_atom_type_scat_source
C C 0.0033 0.0016 'International Tables Vol C Tables 4.2.6.8 and 6.1.1.4'
H H 0.0000 0.0000 'International Tables Vol C Tables 4.2.6.8 and 6.1.1.4'
N N 0.0061 0.0033 'International Tables Vol C Tables 4.2.6.8 and 6.1.1.4'
O O 0.0106 0.0060 'International Tables Vol C Tables 4.2.6.8 and 6.1.1.4'
Zn Zn 0.2839 1.4301 'International Tables Vol C Tables 4.2.6.8 and 6.1.1.4'

loop_
_geom_angle_atom_site_label_1
_geom_angle_atom_site_label_2
_geom_angle_atom_site_label_3
_geom_angle
_geom_angle_site_symmetry_1
_geom_angle_site_symmetry_3
C3B C2 C1A 99.2(5) . .
C3B C2 C1B 109.0(5) . .
C1A C2 C3A 104.2(5) . .
C1B C2 C3A 107.1(5) . .
C3B C2 C2 128.3(3) . 2_655
C1A C2 C2 129.1(5) . 2_655
C1B C2 C2 122.7(5) . 2_655
C3A C2 C2 126.7(3) . 2_655
O1 C6 O2 125.0(2) 2_656 .
O1 C6 C7 117.8(2) 2_656 .
O2 C6 C7 117.2(2) . .
C8 C7 C13 119.3(2) . .
C8 C7 C6 120.1(2) . .
C13 C7 C6 120.6(2) . .
C7 C8 C9 119.8(3) . .
C7 C8 H8 123.4 . .
C9 C8 H8 116.7 . .
C10 C9 C8 120.9(3) . .
C10 C9 H9 119.1 . .
C8 C9 H9 120 . .
C9 C10 C12 119.1(3) . .
C9 C10 C11 121.3(3) . 3_455
C12 C10 C11 119.6(3) . 3_455
O3 C11 O4 125.4(2) . 2_656
O3 C11 C10 117.6(2) . 3_545
O4 C11 C10 117.0(3) 2_656 3_545
C10 C12 C13 120.4(3) . .
C10 C12 H12 120.1 . .
C13 C12 H12 119.4 . .
C7 C13 C12 120.4(3) . .
C7 C13 H13 119.8 . .
C12 C13 H13 119.8 . .
N2A N1 C3B 100.6(7) . .
N2A N1 C3A 108.0(7) . .
C3B N1 N2B 103.4(7) . .
C3A N1 N2B 104.6(7) . .
N2A N1 Zn1 119.6(6) . .
C3B N1 Zn1 130.7(3) . .
C3A N1 Zn1 131.0(2) . .
N2B N1 Zn1 124.1(7) . .
C6 O1 Zn1 140.26(17) 2_656 .
C6 O2 Zn1 115.90(16) . .
C11 O3 Zn1 138.08(17) . .
C11 O4 Zn1 117.41(18) 2_656 .
N1 Zn1 O4 109.76(8) . .
N1 Zn1 O2 95.95(7) . .
O4 Zn1 O2 87.86(7) . .
N1 Zn1 O3 105.18(7) . .
O4 Zn1 O3 85.74(8) . .
O2 Zn1 O3 158.86(7) . .
N1 Zn1 O1 93.52(7) . .
O4 Zn1 O1 156.67(8) . .
O2 Zn1 O1 88.24(7) . .
O3 Zn1 O1 89.70(7) . .
N1 Zn1 Zn1 163.12(5) . 2_656
O4 Zn1 Zn1 86.72(6) . 2_656
O2 Zn1 Zn1 88.06(5) . 2_656
O3 Zn1 Zn1 71.49(5) . 2_656
O1 Zn1 Zn1 70.16(5) . 2_656
N2A C1A C2 109.7(10) . .
N2A C1A C4A 122.3(11) . .
C2 C1A C4A 128.0(8) . .
C1A N2A N1 111.3(12) . .
N1 N2A H2A 124.4 . .
N1 C3A C2 106.8(3) . .
N1 C3A C5A 125.9(4) . .
C2 C3A C5A 127.3(4) . .
C2 C1B N2B 102.3(10) . .
C2 C1B C4B 134.1(8) . .
N2B C1B C4B 123.6(11) . .
N1 N2B C1B 112.8(12) . .
N1 N2B H2B 123.6 . .
C1B N2B H2B 123.6 . .
C2 C3B N1 112.1(4) . .
C2 C3B C5B 127.6(5) . .
N1 C3B C5B 120.0(5) . .
C3B C5B H5B1 109.5 . .
C3B C5B H5B2 109.5 . .
H5B1 C5B H5B2 109.5 . .
C3B C5B H5B3 109.5 . .
H5B1 C5B H5B3 109.5 . .
H5B2 C5B H5B3 109.5 . .
C1B C4B H4B1 109.5 . .
C1B C4B H4B2 109.5 . .
H4B1 C4B H4B2 109.5 . .
C1B C4B H4B3 109.5 . .
H4B1 C4B H4B3 109.5 . .
H4B2 C4B H4B3 109.5 . .

loop_
_geom_bond_atom_site_label_1
_geom_bond_atom_site_label_2
_geom_bond_distance
_geom_bond_site_symmetry_2
C2 C3B 1.349(6) .
C2 C1A 1.370(11) .
C2 C1B 1.398(13) .
C2 C3A 1.436(5) .
C2 C2 1.485(4) 2_655
C6 O1 1.246(3) 2_656
C6 O2 1.270(3) .
C6 C7 1.509(3) .
C7 C8 1.387(4) .
C7 C13 1.388(4) .
C8 C9 1.391(4) .
C8 H8 0.92 .
C9 C10 1.383(4) .
C9 H9 0.96 .
C10 C12 1.384(4) .
C10 C11 1.510(3) 3_455
C11 O3 1.247(3) .
C11 O4 1.267(3) 2_656
C12 C13 1.389(4) .
C12 H12 0.93 .
C13 H13 0.89 .
N1 N2A 1.323(16) .
N1 C3B 1.350(6) .
N1 C3A 1.352(5) .
N1 N2B 1.375(18) .
N1 Zn1 2.0240(17) .
O1 Zn1 2.0613(17) .
O2 Zn1 2.0506(16) .
O3 Zn1 2.0527(18) .
O4 Zn1 2.0409(18) .
Zn1 Zn1 2.9937(6) 2_656
C1A N2A 1.297(19) .
C1A C4A 1.483(12) .
C4A H4A1 1.0485 .
C4A H4A2 1.0485 .
C4A H4A3 1.0485 .
C5A C3A 1.485(7) .
C5A H5A1 0.8569 .
C5A H5A2 0.8569 .
C5A H5A3 0.8569 .
N2A H2A 0.7582 .
C1B N2B 1.41(2) .
C1B C4B 1.478(13) .
N2B H2B 0.7311 .
C3B C5B 1.476(8) .
C5B H5B1 0.8240 .
C4B H4B1 0.8417 .
